data_7226360
loop_
_publ_author_name
'Li, Jie'
'Zhao, Yanxia'
'Dong, Yunhong'
'Yu, Yang'
'Cao, Liping'
'Wu, Biao'

_publ_section_title
;
 Supramolecular organic frameworks of cucurbit[n]uril-based
 [2]pseudorotaxanes in the crystalline state
;
_journal_issue 41
_journal_name_full CrystEngComm
_journal_page_first 7929
_journal_paper_doi 10.1039/C6CE01320A
_journal_volume 18
_journal_year 2016
_chemical_absolute_configuration unk
_chemical_formula_sum 'C62 H64 Cl N30 O25'
_chemical_formula_weight 1664.88
_space_group_crystal_system tetragonal
_space_group_IT_number 92
_space_group_name_Hall 'P 4abw 2nw'
_space_group_name_H-M_alt 'P 41 21 2'
_symmetry_space_group_name_Hall 'P 4abw 2nw'
_symmetry_space_group_name_H-M 'P 41 21 2'
_atom_sites_solution_hydrogens geom
_atom_sites_solution_primary direct
_atom_sites_solution_secondary difmap
_audit_block_doi 10.5517/ccdc.csd.cc1lsbk8
_audit_creation_method SHELXL-2014/7
_audit_update_record
;
2016-08-16 deposited with the CCDC.
2016-08-24 downloaded from the CCDC.
;
_cell_angle_alpha 90
_cell_angle_beta 90
_cell_angle_gamma 90
_cell_formula_units_Z 4
_cell_length_a 23.156(3)
_cell_length_b 23.156(3)
_cell_length_c 13.0810(16)
_cell_measurement_reflns_used 3452
_cell_measurement_temperature 296(2)
_cell_measurement_theta_max 25.06
_cell_measurement_theta_min 1.24
_cell_volume 7014.0(15)
_computing_cell_refinement 'Bruker SMART'
_computing_data_collection 'Bruker SMART APEX II'
_computing_data_reduction 'Bruker SAINT'
_computing_molecular_graphics SHELXTL
_computing_publication_material SHELXTL
_computing_structure_refinement 'SHELXL-2014/7 (Sheldrick, 2014)'
_computing_structure_solution 'SHELXL-2014/7 (Sheldrick, 2014)'
_diffrn_ambient_temperature 296(2)
_diffrn_detector_area_resol_mean 'fine-focus sealed tube'
_diffrn_measured_fraction_theta_full 0.998
_diffrn_measured_fraction_theta_max 0.998
_diffrn_measurement_device_type 'Bruker APEX II area detector'
_diffrn_measurement_method '\w scan'
_diffrn_radiation_type MoK\a
_diffrn_radiation_wavelength 0.71073
_diffrn_reflns_av_R_equivalents 0.0629
_diffrn_reflns_av_unetI/netI 0.0401
_diffrn_reflns_Laue_measured_fraction_full 0.998
_diffrn_reflns_Laue_measured_fraction_max 0.998
_diffrn_reflns_limit_h_max 27
_diffrn_reflns_limit_h_min -27
_diffrn_reflns_limit_k_max 27
_diffrn_reflns_limit_k_min -26
_diffrn_reflns_limit_l_max 15
_diffrn_reflns_limit_l_min -15
_diffrn_reflns_number 44501
_diffrn_reflns_point_group_measured_fraction_full 0.999
_diffrn_reflns_point_group_measured_fraction_max 0.999
_diffrn_reflns_theta_full 25.067
_diffrn_reflns_theta_max 25.067
_diffrn_reflns_theta_min 1.244
_exptl_absorpt_coefficient_mu 0.161
_exptl_absorpt_correction_type multi-scan
_exptl_absorpt_process_details SADABS
_exptl_crystal_colour light-yellow
_exptl_crystal_density_diffrn 1.577
_exptl_crystal_density_meas ?
_exptl_crystal_description Block
_exptl_crystal_F_000 3452
_exptl_crystal_size_max 0.250
_exptl_crystal_size_mid 0.250
_exptl_crystal_size_min 0.200
_exptl_transmission_factor_max 0.7452
_exptl_transmission_factor_min 0.4874
_refine_diff_density_max 0.699
_refine_diff_density_min -0.551
_refine_diff_density_rms 0.097
_refine_ls_abs_structure_details
;
 Flack x determined using 1879 quotients [(I+)-(I-)]/[(I+)+(I-)]
 (Parsons, Flack and Wagner, Acta Cryst. B69 (2013) 249-259).
;
_refine_ls_abs_structure_Flack -1.60(5)
_refine_ls_extinction_method none
_refine_ls_goodness_of_fit_ref 1.106
_refine_ls_hydrogen_treatment constr
_refine_ls_matrix_type full
_refine_ls_number_parameters 550
_refine_ls_number_reflns 6223
_refine_ls_number_restraints 118
_refine_ls_restrained_S_all 1.159
_refine_ls_R_factor_all 0.1112
_refine_ls_R_factor_gt 0.0985
_refine_ls_shift/su_max 0.003
_refine_ls_shift/su_mean 0.000
_refine_ls_structure_factor_coef Fsqd
_refine_ls_weighting_details 'w=1/[\s^2^(Fo^2^)+(0.0889P)^2^+28.5784P] where P=(Fo^2^+2Fc^2^)/3'
_refine_ls_weighting_scheme calc
_refine_ls_wR_factor_gt 0.2363
_refine_ls_wR_factor_ref 0.2457
_reflns_Friedel_coverage 0.761
_reflns_Friedel_fraction_full 1.000
_reflns_Friedel_fraction_max 1.000
_reflns_number_gt 5345
_reflns_number_total 6223
_reflns_threshold_expression 'I > 2\s(I)'
_cod_data_source_file c6ce01320a2.cif
_cod_data_source_block 01
_cod_depositor_comments
;
The following automatic conversions were performed:

'_exptl_crystal_density_meas' value 'not measured' was changed to '?'
- the value is perceived as not measured.

Automatic conversion script
Id: cif_fix_values 4268 2015-11-12 08:31:59Z antanas 

 Adding full bibliography for 7226360--7226362.cif.
;
_cod_original_cell_volume 7014(2)
_cod_database_code 7226360
_shelx_shelxl_version_number 2014/7
_shelx_space_group_comment
;
The symmetry employed for this shelxl refinement is uniquely defined
by the following loop, which should always be used as a source of
symmetry information in preference to the above space-group names.
They are only intended as comments.
;
_shelx_estimated_absorpt_t_min 0.961
_shelx_estimated_absorpt_t_max 0.968

loop_
_space_group_symop_operation_xyz
'x, y, z'
'-y+1/2, x+1/2, z+1/4'
'-x, -y, z+1/2'
'y+1/2, -x+1/2, z+3/4'
'x+1/2, -y+1/2, -z+3/4'
'-x+1/2, y+1/2, -z+1/4'
'y, x, -z'
'-y, -x, -z+1/2'

loop_
_atom_site_label
_atom_site_type_symbol
_atom_site_fract_x
_atom_site_fract_y
_atom_site_fract_z
_atom_site_U_iso_or_equiv
_atom_site_adp_type
_atom_site_occupancy
_atom_site_site_symmetry_order
_atom_site_calc_flag
_atom_site_refinement_flags_posn
_atom_site_refinement_flags_adp
_atom_site_refinement_flags_occupancy
_atom_site_disorder_assembly
_atom_site_disorder_group
C1 C 0.4452(6) -0.0953(7) 0.1678(10) 0.075(4) Uani 1 1 d . . . . .
H H 0.4498 -0.1352 0.1687 0.090 Uiso 1 1 calc R U . . .
C2 C 0.4933(5) -0.0618(5) 0.1618(7) 0.046(3) Uani 1 1 d . . . . .
H2 H 0.5295 -0.0792 0.1579 0.055 Uiso 1 1 calc R U . . .
C3 C 0.4892(4) -0.0025(5) 0.1615(7) 0.040(2) Uani 1 1 d . . . . .
C4 C 0.4334(4) 0.0209(6) 0.1633(9) 0.057(3) Uani 1 1 d . . . . .
H4 H 0.4277 0.0606 0.1603 0.068 Uiso 1 1 calc R U . . .
C5 C 0.3868(5) -0.0166(8) 0.1698(9) 0.073(5) Uani 1 1 d . . . . .
H5 H 0.3499 -0.0007 0.1724 0.088 Uiso 1 1 calc R U . . .
C6 C 0.5411(4) 0.0362(4) 0.1582(6) 0.0283(19) Uani 1 1 d . U . . .
C7 C 0.5961(4) 0.0124(4) 0.1486(7) 0.0304(19) Uani 1 1 d . . . . .
H7 H 0.6006 -0.0275 0.1470 0.036 Uiso 1 1 calc R U . . .
C8 C 0.6437(4) 0.0473(4) 0.1413(8) 0.035(2) Uani 1 1 d . . . . .
H8 H 0.6801 0.0309 0.1339 0.042 Uiso 1 1 calc R U . . .
C9 C 0.5858(4) 0.1300(4) 0.1529(7) 0.0296(19) Uani 1 1 d . . . . .
H9 H 0.5822 0.1700 0.1518 0.035 Uiso 1 1 calc R U . . .
C10 C 0.5370(4) 0.0955(4) 0.1629(7) 0.034(2) Uani 1 1 d . . . . .
H10 H 0.5012 0.1126 0.1729 0.041 Uiso 1 1 calc R U . . .
C11 C 0.6899(4) 0.1427(4) 0.1297(8) 0.040(2) Uani 1 1 d . U . . .
H11A H 0.6826 0.1692 0.0738 0.048 Uiso 1 1 calc R U . . .
H11B H 0.7225 0.1187 0.1109 0.048 Uiso 1 1 calc R U . . .
C12 C 0.7050(4) 0.1768(4) 0.2241(8) 0.034(2) Uani 1 1 d . U . . .
H12A H 0.7166 0.1505 0.2780 0.041 Uiso 1 1 calc R U . . .
H12B H 0.6712 0.1977 0.2474 0.041 Uiso 1 1 calc R U . . .
C13 C 0.7541(4) 0.2197(4) 0.2029(9) 0.043(2) Uani 1 1 d . . . . .
H13A H 0.7842 0.2000 0.1650 0.051 Uiso 1 1 calc R U . . .
H13B H 0.7394 0.2505 0.1600 0.051 Uiso 1 1 calc R U . . .
C14 C 0.5772(3) 0.2625(3) 0.3519(7) 0.0282(19) Uani 1 1 d . . . . .
C15 C 0.5688(4) 0.3296(3) 0.2044(7) 0.0289(19) Uani 1 1 d . . . . .
H15A H 0.5450 0.3641 0.2058 0.035 Uiso 1 1 calc R U . . .
H15B H 0.5452 0.2982 0.1783 0.035 Uiso 1 1 calc R U . . .
C16 C 0.6045(3) 0.3585(3) 0.3828(7) 0.0248(18) Uani 1 1 d . . . . .
H16 H 0.5752 0.3886 0.3922 0.030 Uiso 1 1 calc R U . . .
C17 C 0.6123(3) 0.3225(4) 0.4788(8) 0.032(2) Uani 1 1 d . . . . .
H17 H 0.5888 0.3377 0.5350 0.038 Uiso 1 1 calc R U . . .
C18 C 0.6994(3) 0.3673(4) 0.4374(7) 0.0277(18) Uani 1 1 d . . . . .
C19 C 0.5901(4) 0.2174(4) 0.5199(9) 0.041(2) Uani 1 1 d . . . . .
H19A H 0.5766 0.2314 0.5856 0.049 Uiso 1 1 calc R U . . .
H19B H 0.5620 0.1899 0.4945 0.049 Uiso 1 1 calc R U . . .
C20 C 0.6844(4) 0.2016(4) 0.6165(9) 0.046(3) Uani 1 1 d . . . . .
H20 H 0.6652 0.2033 0.6831 0.055 Uiso 1 1 calc R U . . .
C21 C 0.7003(4) 0.3104(4) 0.5971(8) 0.040(2) Uani 1 1 d . . . . .
H21A H 0.7322 0.3362 0.6122 0.048 Uiso 1 1 calc R U . . .
H21B H 0.6720 0.3147 0.6513 0.048 Uiso 1 1 calc R U . . .
C22 C 0.6603(4) 0.1401(5) 0.4810(8) 0.044(3) Uani 1 1 d . . . . .
C23 C 0.7288(4) 0.1495(5) 0.6092(10) 0.054(3) Uani 1 1 d . . . . .
H23 H 0.7248 0.1233 0.6676 0.065 Uiso 1 1 calc R U . . .
C24 C 0.7783(4) 0.2385(5) 0.6032(9) 0.048(3) Uani 1 1 d . . . . .
C25 C 0.7343(4) 0.0662(5) 0.4894(10) 0.054(3) Uani 1 1 d . U . . .
H25A H 0.7045 0.0462 0.4511 0.065 Uiso 1 1 calc R U . . .
H25B H 0.7416 0.0442 0.5512 0.065 Uiso 1 1 calc R U . . .
C26 C 0.8452(4) 0.0735(4) 0.4720(11) 0.059(3) Uani 1 1 d . U . . .
H26 H 0.8527 0.0433 0.5226 0.071 Uiso 1 1 calc R U . . .
C27 C 0.8396(4) 0.1512(5) 0.6111(10) 0.052(3) Uani 1 1 d . U . . .
H27A H 0.8683 0.1779 0.6373 0.062 Uiso 1 1 calc R U . . .
H27B H 0.8380 0.1186 0.6576 0.062 Uiso 1 1 calc R U . . .
C28 C 0.7895(4) 0.0540(4) 0.3299(10) 0.045(2) Uani 1 1 d . U . . .
C29 C 0.8853(4) 0.0671(4) 0.3773(11) 0.058(3) Uani 1 1 d . U . . .
H1AA H 0.9134 0.0359 0.3866 0.069 Uiso 1 1 calc R U . . .
C30 C 0.9017(4) 0.1565(4) 0.4560(10) 0.048(3) Uani 1 1 d . U . . .
C34 C 0.9608(4) 0.1357(4) 0.3054(12) 0.057(3) Uani 1 1 d . U . . .
H2AA H 0.9846 0.1657 0.3358 0.069 Uiso 1 1 calc R U . . .
H3AA H 0.9843 0.1012 0.3001 0.069 Uiso 1 1 calc R U . . .
N1 N 0.3913(6) -0.0739(7) 0.1724(9) 0.086(4) Uani 1 1 d . . . . .
N2 N 0.6383(3) 0.1055(3) 0.1449(6) 0.0288(16) Uani 1 1 d . . . . .
N3 N 0.5864(3) 0.3159(3) 0.3074(6) 0.0269(16) Uani 1 1 d . . . . .
N4 N 0.5934(3) 0.2657(3) 0.4494(6) 0.0321(17) Uani 1 1 d . . . . .
N5 N 0.6611(3) 0.3832(3) 0.3647(6) 0.0291(17) Uani 1 1 d . . . . .
N6 N 0.6743(3) 0.3279(3) 0.5019(6) 0.0299(16) Uani 1 1 d . . . . .
N7 N 0.6444(3) 0.1885(4) 0.5339(7) 0.047(2) Uani 1 1 d . . . . .
N8 N 0.7133(3) 0.1221(4) 0.5173(8) 0.047(2) Uani 1 1 d . . . . .
N9 N 0.7213(3) 0.2520(3) 0.5979(7) 0.042(2) Uani 1 1 d . . . . .
N10 N 0.7838(3) 0.1798(4) 0.6118(9) 0.057(3) Uani 1 1 d . . . . .
N11 N 0.7876(3) 0.0675(4) 0.4277(9) 0.051(2) Uani 1 1 d . U . . .
N12 N 0.8463(4) 0.0550(4) 0.2959(9) 0.054(2) Uani 1 1 d . U . . .
N13 N 0.8586(3) 0.1308(3) 0.5129(9) 0.049(2) Uani 1 1 d . U . . .
N14 N 0.9133(3) 0.1239(4) 0.3737(9) 0.054(2) Uani 1 1 d . U . . .
O4AA O 0.5556(2) 0.2205(2) 0.3071(5) 0.0325(14) Uani 1 1 d . . . . .
O5AA O 0.7493(2) 0.3861(3) 0.4466(5) 0.0383(16) Uani 1 1 d . . . . .
O3 O 0.6320(3) 0.1175(3) 0.4131(6) 0.0483(19) Uani 1 1 d . . . . .
O0AA O 0.8182(3) 0.2736(3) 0.6037(6) 0.051(2) Uani 1 1 d . . . . .
O1AA O 0.7483(3) 0.0411(3) 0.2749(8) 0.059(2) Uani 1 1 d . U . . .
O6 O 0.9262(3) 0.2020(3) 0.4790(7) 0.055(2) Uani 1 1 d . . . . .
O4 O 0.2471(6) 0.0713(5) 0.0157(15) 0.151(7) Uani 1 1 d D . . . .
O5 O 0.1439(16) 0.0670(9) -0.0443(17) 0.36(3) Uani 1 1 d D . . . .
N0AA N 0.1907(8) 0.0658(8) 0.0167(17) 0.141(7) Uani 1 1 d D U . . .
O7 O 0.1726(11) 0.0522(8) 0.1142(14) 0.190(8) Uani 1 1 d D U . . .
O2AA O 0.4456(5) 0.2040(4) 0.1480(10) 0.100(4) Uani 1 1 d . . . . .
O3AA O 0.4722(4) 0.2779(5) -0.0089(10) 0.106(4) Uani 1 1 d . . . . .
Cl1 Cl 0.98277(16) 0.98277(16) 0.0000 0.115(3) Uani 1 2 d S T P . .
O6AA O 0.4568(9) 0.4013(11) 0.045(2) 0.103(7) Uani 0.5 1 d . U P A -1
O7AA O 0.0500(15) 0.0331(17) 0.153(3) 0.187(17) Uani 0.5 1 d . . P . .
O1 O 0.3406(14) 0.1153(13) 0.126(2) 0.153(14) Uani 0.5 1 d . . P . .
O2 O 0.5195(12) 0.3888(13) -0.009(2) 0.245(11) Uiso 1 1 d . . . . .

loop_
_atom_site_aniso_label
_atom_site_aniso_U_11
_atom_site_aniso_U_22
_atom_site_aniso_U_33
_atom_site_aniso_U_23
_atom_site_aniso_U_13
_atom_site_aniso_U_12
C1 0.065(9) 0.096(11) 0.063(8) -0.006(8) 0.008(7) -0.060(8)
C2 0.055(6) 0.053(6) 0.030(5) -0.004(5) -0.003(5) -0.035(5)
C3 0.035(5) 0.063(7) 0.022(5) -0.008(4) 0.005(4) -0.016(5)
C4 0.030(5) 0.089(9) 0.052(7) -0.017(6) 0.011(5) -0.024(6)
C5 0.039(6) 0.146(15) 0.034(6) -0.015(8) 0.011(5) -0.029(8)
C6 0.033(4) 0.039(5) 0.013(4) -0.005(3) 0.005(3) -0.003(4)
C7 0.037(5) 0.017(4) 0.037(5) 0.005(4) -0.001(4) -0.004(4)
C8 0.028(4) 0.021(4) 0.056(6) 0.000(4) 0.014(4) 0.008(4)
C9 0.027(4) 0.023(4) 0.038(5) -0.002(4) 0.003(4) 0.006(3)
C10 0.019(4) 0.039(5) 0.045(6) -0.008(4) 0.008(4) 0.009(4)
C11 0.023(4) 0.025(4) 0.071(6) 0.001(4) 0.018(4) 0.003(3)
C12 0.020(4) 0.026(4) 0.057(6) 0.006(4) 0.008(4) -0.003(3)
C13 0.025(5) 0.024(5) 0.078(7) 0.008(5) 0.008(5) -0.001(4)
C14 0.011(4) 0.025(4) 0.048(6) 0.000(4) 0.010(4) 0.001(3)
C15 0.022(4) 0.019(4) 0.045(5) 0.000(4) -0.001(4) -0.004(3)
C16 0.012(4) 0.023(4) 0.040(5) -0.003(4) 0.005(3) -0.006(3)
C17 0.012(4) 0.030(4) 0.054(6) -0.005(4) 0.001(4) -0.002(3)
C18 0.020(4) 0.027(4) 0.035(5) -0.002(4) -0.001(4) 0.002(3)
C19 0.021(4) 0.041(5) 0.061(7) 0.020(5) -0.005(4) -0.010(4)
C20 0.029(5) 0.049(6) 0.060(7) 0.025(5) -0.009(5) -0.015(4)
C21 0.032(5) 0.044(6) 0.044(6) -0.001(5) -0.002(4) -0.003(4)
C22 0.020(4) 0.056(7) 0.057(6) 0.028(5) -0.010(5) -0.015(4)
C23 0.024(5) 0.048(6) 0.091(9) 0.036(6) -0.014(5) -0.014(4)
C24 0.034(5) 0.047(6) 0.063(7) 0.032(5) -0.020(5) -0.010(4)
C25 0.031(5) 0.043(6) 0.088(8) 0.020(5) -0.016(5) -0.019(4)
C26 0.025(5) 0.029(5) 0.123(10) 0.032(6) -0.023(5) -0.007(4)
C27 0.026(4) 0.043(5) 0.086(8) 0.039(5) -0.021(5) -0.010(4)
C28 0.015(4) 0.021(4) 0.099(7) 0.016(5) -0.004(5) -0.007(3)
C29 0.022(4) 0.025(4) 0.126(8) 0.018(5) -0.016(5) 0.002(4)
C30 0.015(4) 0.031(5) 0.099(7) 0.026(5) -0.020(5) -0.002(4)
C34 0.017(4) 0.028(5) 0.127(9) -0.001(6) 0.005(5) 0.000(4)
N1 0.084(9) 0.106(11) 0.068(8) -0.016(7) 0.019(7) -0.060(8)
N2 0.018(3) 0.013(3) 0.055(5) 0.002(3) 0.008(3) 0.001(3)
N3 0.024(3) 0.019(3) 0.038(4) -0.005(3) 0.004(3) 0.004(3)
N4 0.027(4) 0.030(4) 0.039(4) 0.011(3) -0.004(3) -0.012(3)
N5 0.012(3) 0.038(4) 0.038(4) 0.006(3) 0.003(3) -0.011(3)
N6 0.026(4) 0.026(4) 0.038(4) -0.006(3) -0.013(3) -0.004(3)
N7 0.028(4) 0.037(5) 0.075(6) 0.017(4) -0.011(4) -0.006(3)
N8 0.019(4) 0.043(5) 0.079(6) 0.023(5) -0.010(4) -0.007(3)
N9 0.025(4) 0.040(4) 0.061(5) 0.023(4) -0.011(4) -0.008(3)
N10 0.028(4) 0.037(5) 0.107(8) 0.043(5) -0.020(5) -0.009(4)
N11 0.018(4) 0.035(4) 0.101(7) 0.011(5) -0.008(4) -0.007(3)
N12 0.025(4) 0.025(4) 0.112(7) 0.016(5) -0.009(4) -0.007(3)
N13 0.021(4) 0.034(4) 0.093(7) 0.025(5) -0.013(4) -0.008(3)
N14 0.019(4) 0.029(4) 0.114(7) 0.014(4) -0.005(4) -0.005(3)
O4AA 0.021(3) 0.023(3) 0.053(4) 0.005(3) 0.002(3) -0.006(2)
O5AA 0.018(3) 0.044(4) 0.053(4) -0.004(3) -0.008(3) -0.009(3)
O3 0.023(3) 0.046(4) 0.077(5) 0.014(4) -0.004(3) -0.005(3)
O0AA 0.029(3) 0.042(4) 0.080(5) 0.027(4) -0.023(4) -0.014(3)
O1AA 0.021(3) 0.025(3) 0.132(8) 0.009(4) -0.010(4) -0.011(3)
O6 0.026(3) 0.025(3) 0.115(7) 0.024(4) -0.020(4) -0.008(3)
O4 0.105(9) 0.055(6) 0.29(2) -0.065(10) 0.097(12) -0.019(6)
O5 0.81(8) 0.115(15) 0.151(18) 0.033(13) -0.12(3) -0.19(3)
N0AA 0.179(13) 0.099(10) 0.144(12) -0.013(10) 0.055(11) 0.006(10)
O7 0.28(2) 0.137(13) 0.155(14) -0.021(11) 0.037(14) -0.082(13)
O2AA 0.095(7) 0.049(5) 0.155(10) 0.026(6) 0.058(7) 0.037(5)
O3AA 0.055(6) 0.114(9) 0.149(11) 0.032(8) -0.043(7) -0.016(6)
Cl1 0.080(2) 0.080(2) 0.186(7) -0.058(3) 0.058(3) -0.030(3)
O6AA 0.056(11) 0.116(15) 0.138(17) 0.010(14) 0.004(12) -0.029(11)
O7AA 0.15(3) 0.20(3) 0.21(3) 0.05(3) 0.02(3) 0.14(3)
O1 0.21(3) 0.14(2) 0.112(19) -0.068(17) -0.02(2) 0.13(2)

loop_
_atom_type_symbol
_atom_type_description
_atom_type_scat_dispersion_real
_atom_type_scat_dispersion_imag
_atom_type_scat_source
C C 0.0033 0.0016 'International Tables Vol C Tables 4.2.6.8 and 6.1.1.4'
H H 0.0000 0.0000 'International Tables Vol C Tables 4.2.6.8 and 6.1.1.4'
Cl Cl 0.1484 0.1585 'International Tables Vol C Tables 4.2.6.8 and 6.1.1.4'
N N 0.0061 0.0033 'International Tables Vol C Tables 4.2.6.8 and 6.1.1.4'
O O 0.0106 0.0060 'International Tables Vol C Tables 4.2.6.8 and 6.1.1.4'

loop_
_geom_angle_atom_site_label_1
_geom_angle_atom_site_label_2
_geom_angle_atom_site_label_3
_geom_angle
_geom_angle_site_symmetry_1
_geom_angle_site_symmetry_3
N1 C1 C2 123.5(15) . .
N1 C1 H 118.2 . .
C2 C1 H 118.2 . .
C1 C2 C3 120.8(13) . .
C1 C2 H2 119.6 . .
C3 C2 H2 119.6 . .
C2 C3 C4 116.7(10) . .
C2 C3 C6 122.7(10) . .
C4 C3 C6 120.6(10) . .
C5 C4 C3 118.5(13) . .
C5 C4 H4 120.8 . .
C3 C4 H4 120.8 . .
N1 C5 C4 124.3(14) . .
N1 C5 H5 117.9 . .
C4 C5 H5 117.9 . .
C10 C6 C7 117.4(8) . .
C10 C6 C3 122.6(8) . .
C7 C6 C3 119.9(8) . .
C8 C7 C6 120.5(8) . .
C8 C7 H7 119.7 . .
C6 C7 H7 119.7 . .
N2 C8 C7 120.6(8) . .
N2 C8 H8 119.7 . .
C7 C8 H8 119.7 . .
N2 C9 C10 119.9(7) . .
N2 C9 H9 120.1 . .
C10 C9 H9 120.1 . .
C6 C10 C9 120.9(8) . .
C6 C10 H10 119.6 . .
C9 C10 H10 119.5 . .
N2 C11 C12 112.4(8) . .
N2 C11 H11A 109.1 . .
C12 C11 H11A 109.1 . .
N2 C11 H11B 109.1 . .
C12 C11 H11B 109.1 . .
H11A C11 H11B 107.8 . .
C11 C12 C13 111.4(8) . .
C11 C12 H12A 109.4 . .
C13 C12 H12A 109.4 . .
C11 C12 H12B 109.4 . .
C13 C12 H12B 109.4 . .
H12A C12 H12B 108.0 . .
C13 C13 C12 114.4(11) 8_665 .
C13 C13 H13A 108.7 8_665 .
C12 C13 H13A 108.7 . .
C13 C13 H13B 108.7 8_665 .
C12 C13 H13B 108.7 . .
H13A C13 H13B 107.6 . .
O4AA C14 N4 127.6(8) . .
O4AA C14 N3 124.3(8) . .
N4 C14 N3 108.1(7) . .
N3 C15 N5 113.4(7) . 8_665
N3 C15 H15A 108.9 . .
N5 C15 H15A 108.9 8_665 .
N3 C15 H15B 108.9 . .
N5 C15 H15B 108.9 8_665 .
H15A C15 H15B 107.7 . .
N5 C16 N3 114.6(7) . .
N5 C16 C17 104.0(6) . .
N3 C16 C17 102.8(6) . .
N5 C16 H16 111.6 . .
N3 C16 H16 111.6 . .
C17 C16 H16 111.6 . .
N4 C17 N6 115.4(7) . .
N4 C17 C16 104.2(7) . .
N6 C17 C16 103.9(7) . .
N4 C17 H17 111.0 . .
N6 C17 H17 111.0 . .
C16 C17 H17 111.0 . .
O5AA C18 N5 125.8(8) . .
O5AA C18 N6 124.6(8) . .
N5 C18 N6 109.6(7) . .
N7 C19 N4 113.3(8) . .
N7 C19 H19A 108.9 . .
N4 C19 H19A 108.9 . .
N7 C19 H19B 108.9 . .
N4 C19 H19B 108.9 . .
H19A C19 H19B 107.7 . .
N7 C20 N9 114.5(8) . .
N7 C20 C23 102.1(9) . .
N9 C20 C23 102.6(8) . .
N7 C20 H20 112.3 . .
N9 C20 H20 112.3 . .
C23 C20 H20 112.3 . .
N9 C21 N6 114.4(8) . .
N9 C21 H21A 108.7 . .
N6 C21 H21A 108.7 . .
N9 C21 H21B 108.7 . .
N6 C21 H21B 108.7 . .
H21A C21 H21B 107.6 . .
O3 C22 N7 125.1(9) . .
O3 C22 N8 126.6(11) . .
N7 C22 N8 108.2(9) . .
N8 C23 N10 117.5(10) . .
N8 C23 C20 103.2(8) . .
N10 C23 C20 101.4(8) . .
N8 C23 H23 111.3 . .
N10 C23 H23 111.3 . .
C20 C23 H23 111.3 . .
O0AA C24 N9 125.4(10) . .
O0AA C24 N10 125.8(9) . .
N9 C24 N10 108.8(8) . .
N8 C25 N11 114.0(8) . .
N8 C25 H25A 108.8 . .
N11 C25 H25A 108.8 . .
N8 C25 H25B 108.8 . .
N11 C25 H25B 108.8 . .
H25A C25 H25B 107.7 . .
N11 C26 N13 115.2(8) . .
N11 C26 C29 102.7(11) . .
N13 C26 C29 104.6(8) . .
N11 C26 H26 111.3 . .
N13 C26 H26 111.3 . .
C29 C26 H26 111.3 . .
N13 C27 N10 115.3(9) . .
N13 C27 H27A 108.4 . .
N10 C27 H27A 108.4 . .
N13 C27 H27B 108.4 . .
N10 C27 H27B 108.4 . .
H27A C27 H27B 107.5 . .
O1AA C28 N11 126.7(10) . .
O1AA C28 N12 123.4(12) . .
N11 C28 N12 109.9(10) . .
N12 C29 N14 115.6(9) . .
N12 C29 C26 103.7(8) . .
N14 C29 C26 101.7(9) . .
N12 C29 H1AA 111.7 . .
N14 C29 H1AA 111.7 . .
C26 C29 H1AA 111.7 . .
O6 C30 N14 125.7(10) . .
O6 C30 N13 124.7(12) . .
N14 C30 N13 109.6(9) . .
N12 C34 N14 115.7(9) 8_665 .
N12 C34 H2AA 108.4 8_665 .
N14 C34 H2AA 108.4 . .
N12 C34 H3AA 108.4 8_665 .
N14 C34 H3AA 108.4 . .
H2AA C34 H3AA 107.4 . .
C5 N1 C1 116.2(11) . .
C9 N2 C8 120.5(7) . .
C9 N2 C11 119.4(7) . .
C8 N2 C11 119.8(7) . .
C14 N3 C15 123.1(7) . .
C14 N3 C16 111.4(7) . .
C15 N3 C16 124.4(7) . .
C14 N4 C17 113.1(7) . .
C14 N4 C19 123.4(8) . .
C17 N4 C19 123.4(8) . .
C18 N5 C16 111.9(7) . .
C18 N5 C15 123.3(7) . 8_665
C16 N5 C15 122.6(7) . 8_665
C18 N6 C21 122.8(7) . .
C18 N6 C17 110.1(7) . .
C21 N6 C17 124.0(8) . .
C22 N7 C19 123.6(9) . .
C22 N7 C20 112.0(8) . .
C19 N7 C20 123.8(10) . .
C22 N8 C23 112.7(10) . .
C22 N8 C25 119.2(9) . .
C23 N8 C25 122.6(9) . .
C24 N9 C21 123.0(8) . .
C24 N9 C20 112.0(8) . .
C21 N9 C20 123.6(8) . .
C24 N10 C27 122.3(8) . .
C24 N10 C23 113.3(8) . .
C27 N10 C23 123.9(8) . .
C28 N11 C26 112.2(10) . .
C28 N11 C25 123.7(9) . .
C26 N11 C25 123.2(11) . .
C28 N12 C29 111.3(11) . .
C28 N12 C34 124.5(10) . 8_665
C29 N12 C34 123.9(9) . 8_665
C30 N13 C27 124.1(9) . .
C30 N13 C26 110.3(10) . .
C27 N13 C26 124.1(9) . .
C30 N14 C34 122.9(9) . .
C30 N14 C29 112.9(10) . .
C34 N14 C29 121.8(10) . .
O4 N0AA O5 142(2) . .
O4 N0AA O7 109(2) . .
O5 N0AA O7 108.0(17) . .

loop_
_geom_bond_atom_site_label_1
_geom_bond_atom_site_label_2
_geom_bond_distance
_geom_bond_site_symmetry_2
C1 N1 1.34(2) .
C1 C2 1.361(14) .
C1 H 0.9300 .
C2 C3 1.377(16) .
C2 H2 0.9300 .
C3 C4 1.402(15) .
C3 C6 1.501(12) .
C4 C5 1.388(17) .
C4 H4 0.9300 .
C5 N1 1.33(2) .
C5 H5 0.9300 .
C6 C10 1.377(13) .
C6 C7 1.394(12) .
C7 C8 1.370(12) .
C7 H7 0.9300 .
C8 N2 1.352(11) .
C8 H8 0.9300 .
C9 N2 1.345(10) .
C9 C10 1.390(12) .
C9 H9 0.9300 .
C10 H10 0.9300 .
C11 N2 1.487(10) .
C11 C12 1.506(14) .
C11 H11A 0.9700 .
C11 H11B 0.9700 .
C12 C13 1.536(11) .
C12 H12A 0.9700 .
C12 H12B 0.9700 .
C13 C13 1.50(2) 8_665
C13 H13A 0.9700 .
C13 H13B 0.9700 .
C14 O4AA 1.240(10) .
C14 N4 1.331(12) .
C14 N3 1.384(11) .
C15 N3 1.443(12) .
C15 N5 1.451(11) 8_665
C15 H15A 0.9700 .
C15 H15B 0.9700 .
C16 N5 1.449(9) .
C16 N3 1.457(11) .
C16 C17 1.518(13) .
C16 H16 0.9800 .
C17 N4 1.439(11) .
C17 N6 1.472(10) .
C17 H17 0.9800 .
C18 O5AA 1.240(10) .
C18 N5 1.351(11) .
C18 N6 1.372(11) .
C19 N7 1.436(12) .
C19 N4 1.450(11) .
C19 H19A 0.9700 .
C19 H19B 0.9700 .
C20 N7 1.455(13) .
C20 N9 1.466(11) .
C20 C23 1.587(15) .
C20 H20 0.9800 .
C21 N9 1.437(13) .
C21 N6 1.442(12) .
C21 H21A 0.9700 .
C21 H21B 0.9700 .
C22 O3 1.222(12) .
C22 N7 1.367(15) .
C22 N8 1.380(12) .
C23 N8 1.405(16) .
C23 N10 1.455(12) .
C23 H23 0.9800 .
C24 O0AA 1.229(11) .
C24 N9 1.359(13) .
C24 N10 1.370(13) .
C25 N8 1.431(15) .
C25 N11 1.476(15) .
C25 H25A 0.9700 .
C25 H25B 0.9700 .
C26 N11 1.460(13) .
C26 N13 1.463(14) .
C26 C29 1.555(19) .
C26 H26 0.9800 .
C27 N13 1.436(16) .
C27 N10 1.452(13) .
C27 H27A 0.9700 .
C27 H27B 0.9700 .
C28 O1AA 1.233(13) .
C28 N11 1.317(16) .
C28 N12 1.388(13) .
C29 N12 1.424(16) .
C29 N14 1.468(12) .
C29 H1AA 0.9800 .
C30 O6 1.234(12) .
C30 N14 1.342(16) .
C30 N13 1.381(14) .
C34 N12 1.436(17) 8_665
C34 N14 1.442(15) .
C34 H2AA 0.9700 .
C34 H3AA 0.9700 .
N5 C15 1.451(11) 8_665
N12 C34 1.436(17) 8_665
O4 N0AA 1.314(18) .
O5 N0AA 1.34(2) .
N0AA O7 1.380(19) .
O6AA O2 1.64(3) .

loop_
_geom_torsion_atom_site_label_1
_geom_torsion_atom_site_label_2
_geom_torsion_atom_site_label_3
_geom_torsion_atom_site_label_4
_geom_torsion
_geom_torsion_site_symmetry_1
_geom_torsion_site_symmetry_4
N1 C1 C2 C3 0.9(19) . .
C1 C2 C3 C4 -2.6(15) . .
C1 C2 C3 C6 178.1(9) . .
C2 C3 C4 C5 2.7(15) . .
C6 C3 C4 C5 -177.9(9) . .
C3 C4 C5 N1 -1.4(18) . .
C2 C3 C6 C10 -176.7(9) . .
C4 C3 C6 C10 4.0(14) . .
C2 C3 C6 C7 4.1(14) . .
C4 C3 C6 C7 -175.2(9) . .
C10 C6 C7 C8 -1.8(13) . .
C3 C6 C7 C8 177.4(9) . .
C6 C7 C8 N2 0.9(15) . .
C7 C6 C10 C9 3.4(14) . .
C3 C6 C10 C9 -175.8(8) . .
N2 C9 C10 C6 -4.2(14) . .
N2 C11 C12 C13 -173.7(7) . .
C11 C12 C13 C13 -167.4(5) . 8_665
N5 C16 C17 N4 -124.5(7) . .
N3 C16 C17 N4 -4.7(8) . .
N5 C16 C17 N6 -3.3(8) . .
N3 C16 C17 N6 116.5(7) . .
N7 C20 C23 N8 9.4(9) . .
N9 C20 C23 N8 -109.5(8) . .
N7 C20 C23 N10 131.4(9) . .
N9 C20 C23 N10 12.6(12) . .
N11 C26 C29 N12 -3.4(9) . .
N13 C26 C29 N12 -124.1(8) . .
N11 C26 C29 N14 116.9(8) . .
N13 C26 C29 N14 -3.7(10) . .
C4 C5 N1 C1 -0.4(19) . .
C2 C1 N1 C5 1(2) . .
C10 C9 N2 C8 3.3(14) . .
C10 C9 N2 C11 177.4(9) . .
C7 C8 N2 C9 -1.7(15) . .
C7 C8 N2 C11 -175.8(9) . .
C12 C11 N2 C9 70.9(11) . .
C12 C11 N2 C8 -114.9(9) . .
O4AA C14 N3 C15 3.6(12) . .
N4 C14 N3 C15 -174.1(7) . .
O4AA C14 N3 C16 171.7(7) . .
N4 C14 N3 C16 -6.0(9) . .
N5 C15 N3 C14 -112.8(8) 8_665 .
N5 C15 N3 C16 80.7(9) 8_665 .
N5 C16 N3 C14 118.9(7) . .
C17 C16 N3 C14 6.6(8) . .
N5 C16 N3 C15 -73.2(10) . .
C17 C16 N3 C15 174.6(7) . .
O4AA C14 N4 C17 -175.0(8) . .
N3 C14 N4 C17 2.7(9) . .
O4AA C14 N4 C19 2.7(14) . .
N3 C14 N4 C19 -179.6(8) . .
N6 C17 N4 C14 -111.7(9) . .
C16 C17 N4 C14 1.5(9) . .
N6 C17 N4 C19 70.6(11) . .
C16 C17 N4 C19 -176.2(8) . .
N7 C19 N4 C14 99.4(10) . .
N7 C19 N4 C17 -83.1(12) . .
O5AA C18 N5 C16 -172.9(8) . .
N6 C18 N5 C16 5.6(10) . .
O5AA C18 N5 C15 -9.4(14) . 8_665
N6 C18 N5 C15 169.0(7) . 8_665
N3 C16 N5 C18 -112.7(8) . .
C17 C16 N5 C18 -1.2(9) . .
N3 C16 N5 C15 83.8(10) . 8_665
C17 C16 N5 C15 -164.7(8) . 8_665
O5AA C18 N6 C21 9.7(13) . .
N5 C18 N6 C21 -168.8(8) . .
O5AA C18 N6 C17 170.7(8) . .
N5 C18 N6 C17 -7.8(10) . .
N9 C21 N6 C18 -110.1(9) . .
N9 C21 N6 C17 91.6(10) . .
N4 C17 N6 C18 120.1(9) . .
C16 C17 N6 C18 6.8(9) . .
N4 C17 N6 C21 -79.2(11) . .
C16 C17 N6 C21 167.4(8) . .
O3 C22 N7 C19 3.5(15) . .
N8 C22 N7 C19 -176.8(8) . .
O3 C22 N7 C20 174.5(9) . .
N8 C22 N7 C20 -5.9(10) . .
N4 C19 N7 C22 -95.7(11) . .
N4 C19 N7 C20 94.3(11) . .
N9 C20 N7 C22 107.7(10) . .
C23 C20 N7 C22 -2.3(10) . .
N9 C20 N7 C19 -81.3(12) . .
C23 C20 N7 C19 168.6(8) . .
O3 C22 N8 C23 -167.4(9) . .
N7 C22 N8 C23 13.0(11) . .
O3 C22 N8 C25 -12.8(15) . .
N7 C22 N8 C25 167.6(9) . .
N10 C23 N8 C22 -124.4(9) . .
C20 C23 N8 C22 -13.8(10) . .
N10 C23 N8 C25 82.0(11) . .
C20 C23 N8 C25 -167.4(8) . .
N11 C25 N8 C22 116.1(10) . .
N11 C25 N8 C23 -91.9(12) . .
O0AA C24 N9 C21 -3.1(18) . .
N10 C24 N9 C21 174.6(10) . .
O0AA C24 N9 C20 -170.2(11) . .
N10 C24 N9 C20 7.5(13) . .
N6 C21 N9 C24 112.2(11) . .
N6 C21 N9 C20 -82.1(12) . .
N7 C20 N9 C24 -122.6(10) . .
C23 C20 N9 C24 -12.8(12) . .
N7 C20 N9 C21 70.4(14) . .
C23 C20 N9 C21 -179.8(9) . .
O0AA C24 N10 C27 -7(2) . .
N9 C24 N10 C27 175.1(11) . .
O0AA C24 N10 C23 179.7(12) . .
N9 C24 N10 C23 2.0(15) . .
N13 C27 N10 C24 -94.0(14) . .
N13 C27 N10 C23 78.3(13) . .
N8 C23 N10 C24 102.1(12) . .
C20 C23 N10 C24 -9.5(14) . .
N8 C23 N10 C27 -70.8(14) . .
C20 C23 N10 C27 177.6(11) . .
O1AA C28 N11 C26 173.1(9) . .
N12 C28 N11 C26 -5.7(11) . .
O1AA C28 N11 C25 3.5(16) . .
N12 C28 N11 C25 -175.3(8) . .
N13 C26 N11 C28 118.8(12) . .
C29 C26 N11 C28 5.7(10) . .
N13 C26 N11 C25 -71.6(13) . .
C29 C26 N11 C25 175.3(8) . .
N8 C25 N11 C28 -109.1(11) . .
N8 C25 N11 C26 82.5(12) . .
O1AA C28 N12 C29 -175.7(8) . .
N11 C28 N12 C29 3.2(11) . .
O1AA C28 N12 C34 -2.5(14) . 8_665
N11 C28 N12 C34 176.4(8) . 8_665
N14 C29 N12 C28 -110.0(11) . .
C26 C29 N12 C28 0.4(10) . .
N14 C29 N12 C34 76.8(12) . 8_665
C26 C29 N12 C34 -172.8(8) . 8_665
O6 C30 N13 C27 -5.3(14) . .
N14 C30 N13 C27 173.6(8) . .
O6 C30 N13 C26 -171.7(9) . .
N14 C30 N13 C26 7.1(11) . .
N10 C27 N13 C30 106.3(10) . .
N10 C27 N13 C26 -89.0(11) . .
N11 C26 N13 C30 -113.6(11) . .
C29 C26 N13 C30 -1.7(10) . .
N11 C26 N13 C27 79.9(14) . .
C29 C26 N13 C27 -168.1(8) . .
O6 C30 N14 C34 6.0(15) . .
N13 C30 N14 C34 -172.8(9) . .
O6 C30 N14 C29 168.7(9) . .
N13 C30 N14 C29 -10.1(11) . .
N12 C34 N14 C30 -112.7(11) 8_665 .
N12 C34 N14 C29 86.1(11) 8_665 .
N12 C29 N14 C30 120.0(11) . .
C26 C29 N14 C30 8.5(10) . .
N12 C29 N14 C34 -77.1(12) . .
C26 C29 N14 C34 171.4(10) . .
